data_7212042
loop_
_publ_author_name
'Khanjani, Somaye'
'Morsali, Ali'
'Retailleau, Pascal'

_publ_section_title
;
 Reversible crystal to crystal transformation of a hydrogen-bonded polymer
 to another in a solid-gas reaction along with morphology change:
 nano-particles to nano-rods conversion
;
_journal_issue 7
_journal_name_full CrystEngComm
_journal_page_first 2173
_journal_paper_doi 10.1039/b918746d
_journal_volume 12
_journal_year 2010
_chemical_formula_moiety 'C10 H9 La N7 O15, C10 H9 N2'
_chemical_formula_sum 'C20 H18 La N9 O15'
_chemical_formula_weight 763.34
_chemical_name_systematic
;
?
;
_space_group_IT_number 14
_symmetry_cell_setting monoclinic
_symmetry_space_group_name_Hall '-P 2yn'
_symmetry_space_group_name_H-M 'P 1 21/n 1'
_atom_sites_solution_hydrogens difmap
_atom_sites_solution_primary direct
_atom_sites_solution_secondary difmap
_audit_creation_method SHELXL-97
_cell_angle_alpha 90.00
_cell_angle_beta 103.161(5)
_cell_angle_gamma 90.00
_cell_formula_units_Z 4
_cell_length_a 11.245(2)
_cell_length_b 18.322(3)
_cell_length_c 13.475(2)
_cell_measurement_reflns_used 5731
_cell_measurement_temperature 293(2)
_cell_measurement_theta_max 26.373
_cell_measurement_theta_min 0.998
_cell_volume 2703.3(8)
_computing_cell_refinement 'DENZO (Otwinowski & Minor, 1997) COLLECT (Hooft, 1998)'
_computing_data_collection 'DENZO (Otwinowski & Minor, 1997) COLLECT (Hooft, 1998)'
_computing_data_reduction 'HKL package (Otwinowski & Minor, 1997)'
_computing_molecular_graphics 'PLATON (Spek, 1980-2004)'
_computing_publication_material 'SHELXL-97 (Sheldrick, 1997)'
_computing_structure_refinement 'SHELXL-97 (Sheldrick, 1997)'
_computing_structure_solution 'SIR97 (Altomare et al., 1999)'
_diffrn_ambient_temperature 293(2)
_diffrn_measured_fraction_theta_full .999
_diffrn_measured_fraction_theta_max .999
_diffrn_measurement_device_type 'Nonius kappa-CCD diffractometer'
_diffrn_measurement_method 'phi and omega scans'
_diffrn_radiation_monochromator graphite
_diffrn_radiation_source 'fine-focus sealed tube'
_diffrn_radiation_type MoK\a
_diffrn_radiation_wavelength 0.71069
_diffrn_reflns_av_R_equivalents 0.0377
_diffrn_reflns_av_sigmaI/netI 0.0517
_diffrn_reflns_limit_h_max 14
_diffrn_reflns_limit_h_min -14
_diffrn_reflns_limit_k_max 22
_diffrn_reflns_limit_k_min -22
_diffrn_reflns_limit_l_max 16
_diffrn_reflns_limit_l_min -16
_diffrn_reflns_number 10882
_diffrn_reflns_theta_full 26.40
_diffrn_reflns_theta_max 26.40
_diffrn_reflns_theta_min 2.13
_exptl_absorpt_coefficient_mu 1.673
_exptl_absorpt_correction_T_max 0.76
_exptl_absorpt_correction_T_min 0.71
_exptl_absorpt_correction_type multi-scan
_exptl_absorpt_process_details Scalepack
_exptl_crystal_colour colourless
_exptl_crystal_density_diffrn 1.876
_exptl_crystal_density_method 'not measured'
_exptl_crystal_description prism
_exptl_crystal_F_000 1512
_exptl_crystal_size_max 0.23
_exptl_crystal_size_mid 0.19
_exptl_crystal_size_min 0.16
_refine_diff_density_max .942
_refine_diff_density_min -.474
_refine_diff_density_rms .088
_refine_ls_extinction_method none
_refine_ls_goodness_of_fit_ref 1.039
_refine_ls_hydrogen_treatment constr
_refine_ls_matrix_type full
_refine_ls_number_parameters 406
_refine_ls_number_reflns 5538
_refine_ls_number_restraints 0
_refine_ls_restrained_S_all 1.039
_refine_ls_R_factor_all 0.0609
_refine_ls_R_factor_gt 0.0328
_refine_ls_shift/su_max 0.003
_refine_ls_shift/su_mean 0.000
_refine_ls_structure_factor_coef Fsqd
_refine_ls_weighting_details 'calc w=1/[\s^2^(Fo^2^)+(0.0264P)^2^+0.8520P] where P=(Fo^2^+2Fc^2^)/3'
_refine_ls_weighting_scheme calc
_refine_ls_wR_factor_gt 0.0617
_refine_ls_wR_factor_ref 0.0700
_reflns_number_gt 4001
_reflns_number_total 5538
_reflns_threshold_expression >2sigma(I)
_cod_data_source_file b918746d.txt
_cod_data_source_block '[La(4,4?-Hbipy)(NO3)5].(4,4?-Hbipy)(2)'
_cod_original_sg_symbol_H-M 'P 21/n'
_cod_database_code 7212042

loop_
_symmetry_equiv_pos_as_xyz
'x, y, z'
'-x+1/2, y+1/2, -z+1/2'
'-x, -y, -z'
'x-1/2, -y-1/2, z-1/2'

loop_
_atom_site_label
_atom_site_type_symbol
_atom_site_fract_x
_atom_site_fract_y
_atom_site_fract_z
_atom_site_U_iso_or_equiv
_atom_site_adp_type
_atom_site_occupancy
_atom_site_symmetry_multiplicity
_atom_site_calc_flag
_atom_site_refinement_flags
La1 La 0.332620(18) 0.467796(10) 0.726362(16) 0.03094(8) Uani 1 1 d .
N6 N 0.3690(3) 0.59749(15) 0.6324(2) 0.0381(7) Uani 1 1 d .
N7 N 0.4374(3) 0.92748(16) 0.3871(3) 0.0482(9) Uani 1 1 d .
H7N H 0.4429 0.9670 0.3540 0.058 Uiso 1 1 calc R
N8 N 0.4540(3) 0.79278(17) 1.0065(2) 0.0425(8) Uani 1 1 d .
H8N H 0.4113 0.8004 1.0509 0.051 Uiso 1 1 calc R
N9 N 0.8029(3) 0.72270(17) 0.6443(3) 0.0452(8) Uani 1 1 d .
C1 C 0.3247(4) 0.65986(19) 0.6598(3) 0.0432(10) Uani 1 1 d .
H1 H 0.2809 0.6584 0.7105 0.052 Uiso 1 1 calc R
C2 C 0.3402(3) 0.72663(18) 0.6169(3) 0.0391(9) Uani 1 1 d .
H2 H 0.3084 0.7687 0.6395 0.047 Uiso 1 1 calc R
C3 C 0.4029(3) 0.73074(17) 0.5406(3) 0.0318(8) Uani 1 1 d .
C4 C 0.4489(3) 0.66608(18) 0.5107(3) 0.0426(10) Uani 1 1 d .
H4 H 0.4918 0.6660 0.4593 0.051 Uiso 1 1 calc R
C5 C 0.4298(4) 0.60228(19) 0.5583(3) 0.0443(10) Uani 1 1 d .
H5 H 0.4615 0.5595 0.5375 0.053 Uiso 1 1 calc R
C6 C 0.4177(3) 0.80079(17) 0.4891(3) 0.0333(8) Uani 1 1 d .
C7 C 0.5075(4) 0.8097(2) 0.4346(3) 0.0467(10) Uani 1 1 d .
H7 H 0.5627 0.7722 0.4328 0.056 Uiso 1 1 calc R
C8 C 0.5153(4) 0.8734(2) 0.3833(3) 0.0552(12) Uani 1 1 d .
H8 H 0.5749 0.8788 0.3460 0.066 Uiso 1 1 calc R
C9 C 0.3516(4) 0.9225(2) 0.4400(3) 0.0462(10) Uani 1 1 d .
H9 H 0.2997 0.9618 0.4420 0.055 Uiso 1 1 calc R
C10 C 0.3396(3) 0.85949(18) 0.4918(3) 0.0393(9) Uani 1 1 d .
H10 H 0.2793 0.8559 0.5286 0.047 Uiso 1 1 calc R
C11 C 0.4481(4) 0.7287(2) 0.9610(3) 0.0542(12) Uani 1 1 d .
H11 H 0.3970 0.6927 0.9765 0.065 Uiso 1 1 calc R
C12 C 0.5160(4) 0.7147(2) 0.8915(3) 0.0493(11) Uani 1 1 d .
H12 H 0.5118 0.6689 0.8611 0.059 Uiso 1 1 calc R
C13 C 0.5914(3) 0.76772(18) 0.8654(3) 0.0322(8) Uani 1 1 d .
C14 C 0.5935(3) 0.83472(19) 0.9142(3) 0.0362(9) Uani 1 1 d .
H14 H 0.6419 0.8723 0.8987 0.043 Uiso 1 1 calc R
C15 C 0.5250(3) 0.8460(2) 0.9849(3) 0.0410(9) Uani 1 1 d .
H15 H 0.5279 0.8908 1.0177 0.049 Uiso 1 1 calc R
C16 C 0.6645(3) 0.75304(18) 0.7886(3) 0.0310(8) Uani 1 1 d .
C17 C 0.6730(3) 0.6834(2) 0.7509(3) 0.0428(10) Uani 1 1 d .
H17 H 0.6314 0.6450 0.7730 0.051 Uiso 1 1 calc R
C18 C 0.7422(4) 0.6708(2) 0.6812(3) 0.0480(10) Uani 1 1 d .
H18 H 0.7471 0.6232 0.6583 0.058 Uiso 1 1 calc R
C19 C 0.7945(4) 0.7896(2) 0.6801(3) 0.0530(11) Uani 1 1 d .
H19 H 0.8365 0.8270 0.6562 0.064 Uiso 1 1 calc R
C20 C 0.7274(3) 0.8071(2) 0.7506(3) 0.0436(10) Uani 1 1 d .
H20 H 0.7245 0.8551 0.7724 0.052 Uiso 1 1 calc R
O7 O 0.3391(2) 0.57834(12) 0.8539(2) 0.0442(7) Uani 1 1 d .
O4 O 0.1419(2) 0.39066(13) 0.7525(2) 0.0445(7) Uani 1 1 d .
O10 O 0.4059(3) 0.34741(14) 0.8260(2) 0.0512(7) Uani 1 1 d .
O11 O 0.3377(3) 0.33035(13) 0.6650(2) 0.0483(7) Uani 1 1 d .
O1 O 0.3070(3) 0.44765(14) 0.5277(2) 0.0507(7) Uani 1 1 d .
O5 O 0.1201(2) 0.50644(14) 0.7720(2) 0.0487(7) Uani 1 1 d .
O2 O 0.1531(2) 0.49492(16) 0.5744(2) 0.0549(7) Uani 1 1 d .
O9 O 0.3399(3) 0.47218(13) 0.9233(2) 0.0484(7) Uani 1 1 d .
O3 O 0.1417(3) 0.47475(19) 0.4143(2) 0.0765(10) Uani 1 1 d .
O8 O 0.3066(3) 0.56961(15) 1.0060(2) 0.0640(9) Uani 1 1 d .
N2 N 0.0799(3) 0.44231(17) 0.7763(2) 0.0392(7) Uani 1 1 d .
N1 N 0.1999(3) 0.47207(17) 0.5025(3) 0.0443(8) Uani 1 1 d .
N3 N 0.3286(3) 0.54062(16) 0.9301(2) 0.0422(8) Uani 1 1 d .
N4 N 0.3796(3) 0.30353(16) 0.7519(3) 0.0446(9) Uani 1 1 d .
O6 O -0.0155(2) 0.43232(16) 0.8044(2) 0.0578(8) Uani 1 1 d .
O12 O 0.3954(3) 0.23797(14) 0.7652(3) 0.0637(9) Uani 1 1 d .
O14 O 0.5396(2) 0.43879(15) 0.6826(2) 0.0538(8) Uani 1 1 d .
O13 O 0.5525(2) 0.51840(13) 0.8017(2) 0.0496(7) Uani 1 1 d .
O15 O 0.7154(3) 0.48498(15) 0.7540(3) 0.0646(9) Uani 1 1 d .
N5 N 0.6059(3) 0.48095(16) 0.7466(3) 0.0416(8) Uani 1 1 d .

loop_
_atom_site_aniso_label
_atom_site_aniso_U_11
_atom_site_aniso_U_22
_atom_site_aniso_U_33
_atom_site_aniso_U_23
_atom_site_aniso_U_13
_atom_site_aniso_U_12
La1 0.03696(12) 0.02349(11) 0.03655(13) -0.00247(10) 0.01707(9) -0.00096(9)
N6 0.0495(19) 0.0300(16) 0.0391(19) 0.0023(14) 0.0188(16) -0.0008(14)
N7 0.070(2) 0.0286(17) 0.052(2) 0.0088(15) 0.027(2) 0.0012(15)
N8 0.0441(19) 0.0490(19) 0.042(2) -0.0067(16) 0.0248(17) -0.0025(15)
N9 0.048(2) 0.050(2) 0.045(2) 0.0006(16) 0.0249(17) -0.0006(16)
C1 0.056(3) 0.034(2) 0.046(2) 0.0052(18) 0.026(2) 0.0042(18)
C2 0.052(2) 0.0293(19) 0.041(2) 0.0023(16) 0.021(2) 0.0078(16)
C3 0.039(2) 0.0275(18) 0.030(2) -0.0008(15) 0.0105(17) -0.0001(15)
C4 0.058(3) 0.034(2) 0.046(2) 0.0011(17) 0.033(2) 0.0012(17)
C5 0.063(3) 0.030(2) 0.048(3) -0.0006(17) 0.029(2) 0.0041(18)
C6 0.039(2) 0.0290(18) 0.034(2) -0.0001(15) 0.0137(18) -0.0005(15)
C7 0.052(2) 0.033(2) 0.063(3) 0.0058(19) 0.030(2) 0.0036(17)
C8 0.071(3) 0.040(2) 0.067(3) 0.010(2) 0.043(3) 0.001(2)
C9 0.060(3) 0.038(2) 0.044(3) 0.0005(18) 0.020(2) 0.0076(18)
C10 0.049(2) 0.037(2) 0.038(2) 0.0036(17) 0.0215(19) 0.0027(17)
C11 0.063(3) 0.051(3) 0.060(3) -0.013(2) 0.038(2) -0.021(2)
C12 0.066(3) 0.043(2) 0.051(3) -0.0191(19) 0.038(2) -0.0193(19)
C13 0.0312(19) 0.036(2) 0.031(2) 0.0023(16) 0.0097(17) -0.0042(15)
C14 0.036(2) 0.035(2) 0.042(2) 0.0002(17) 0.0158(18) -0.0034(15)
C15 0.043(2) 0.040(2) 0.043(2) -0.0067(18) 0.016(2) 0.0020(17)
C16 0.0292(19) 0.0351(19) 0.030(2) 0.0033(15) 0.0096(17) -0.0020(15)
C17 0.050(2) 0.039(2) 0.048(3) -0.0062(18) 0.029(2) -0.0068(17)
C18 0.056(3) 0.043(2) 0.050(3) -0.0116(19) 0.024(2) -0.0044(19)
C19 0.060(3) 0.047(3) 0.066(3) 0.007(2) 0.042(2) -0.002(2)
C20 0.053(3) 0.035(2) 0.049(3) 0.0022(18) 0.027(2) 0.0004(17)
O7 0.0663(18) 0.0279(13) 0.0443(17) -0.0024(12) 0.0248(15) -0.0095(12)
O4 0.0443(16) 0.0312(14) 0.063(2) -0.0072(12) 0.0217(14) 0.0012(11)
O10 0.0649(19) 0.0366(15) 0.0514(19) -0.0015(14) 0.0121(16) 0.0104(13)
O11 0.0637(19) 0.0349(15) 0.0495(19) -0.0053(14) 0.0197(16) 0.0009(13)
O1 0.0529(18) 0.0519(16) 0.0478(18) -0.0079(13) 0.0125(15) 0.0131(13)
O5 0.0484(16) 0.0399(16) 0.064(2) -0.0138(13) 0.0248(15) -0.0021(12)
O2 0.0470(17) 0.0748(19) 0.0469(18) -0.0038(15) 0.0194(15) 0.0052(14)
O9 0.0779(19) 0.0270(14) 0.0474(17) 0.0013(12) 0.0291(15) -0.0018(12)
O3 0.074(2) 0.114(3) 0.037(2) 0.0001(19) 0.0062(18) 0.021(2)
O8 0.111(3) 0.0488(17) 0.0449(18) -0.0131(14) 0.0438(18) -0.0059(16)
N2 0.0369(18) 0.0442(19) 0.0382(19) -0.0073(15) 0.0121(16) -0.0013(15)
N1 0.050(2) 0.0444(19) 0.038(2) -0.0014(16) 0.0106(18) -0.0029(16)
N3 0.057(2) 0.0355(19) 0.039(2) -0.0020(16) 0.0203(17) -0.0082(15)
N4 0.0440(19) 0.0296(19) 0.069(3) -0.0003(18) 0.0312(19) 0.0025(14)
O6 0.0352(15) 0.077(2) 0.070(2) -0.0068(16) 0.0305(16) -0.0052(14)
O12 0.085(2) 0.0242(15) 0.093(3) 0.0056(15) 0.043(2) 0.0080(13)
O14 0.0444(16) 0.0538(16) 0.066(2) -0.0270(15) 0.0183(15) -0.0089(13)
O13 0.0467(16) 0.0463(16) 0.0587(19) -0.0156(14) 0.0181(15) -0.0019(12)
O15 0.0363(17) 0.066(2) 0.094(3) -0.0144(17) 0.0196(17) -0.0076(14)
N5 0.0372(19) 0.0376(19) 0.053(2) 0.0048(16) 0.0173(17) -0.0023(14)

loop_
_atom_type_symbol
_atom_type_description
_atom_type_scat_dispersion_real
_atom_type_scat_dispersion_imag
_atom_type_scat_source
C C .0033 .0016 'International Tables Vol C Tables 4.2.6.8 and 6.1.1.4'
H H .0000 .0000 'International Tables Vol C Tables 4.2.6.8 and 6.1.1.4'
N N .0061 .0033 'International Tables Vol C Tables 4.2.6.8 and 6.1.1.4'
O O .0106 .0060 'International Tables Vol C Tables 4.2.6.8 and 6.1.1.4'
La La -.2871 2.4523 'International Tables Vol C Tables 4.2.6.8 and 6.1.1.4'

loop_
_geom_angle_atom_site_label_1
_geom_angle_atom_site_label_2
_geom_angle_atom_site_label_3
_geom_angle
O2 La1 O14 116.22(9)
O2 La1 O10 132.00(9)
O14 La1 O10 75.45(9)
O2 La1 O13 137.69(9)
O14 La1 O13 48.79(8)
O10 La1 O13 86.58(9)
O2 La1 O9 129.31(9)
O14 La1 O9 114.38(9)
O10 La1 O9 64.87(8)
O13 La1 O9 77.82(9)
O2 La1 O7 105.63(9)
O14 La1 O7 114.38(8)
O10 La1 O7 110.67(8)
O13 La1 O7 66.02(8)
O9 La1 O7 48.18(7)
O2 La1 O1 48.61(8)
O14 La1 O1 68.74(9)
O10 La1 O1 110.47(8)
O13 La1 O1 108.45(9)
O9 La1 O1 172.36(8)
O7 La1 O1 137.96(8)
O2 La1 O11 90.22(9)
O14 La1 O11 69.47(8)
O10 La1 O11 48.21(9)
O13 La1 O11 111.78(8)
O9 La1 O11 110.15(8)
O7 La1 O11 158.23(9)
O1 La1 O11 63.80(9)
O2 La1 O4 72.42(9)
O14 La1 O4 135.81(8)
O10 La1 O4 69.71(8)
O13 La1 O4 148.86(8)
O9 La1 O4 73.99(8)
O7 La1 O4 102.97(7)
O1 La1 O4 98.86(8)
O11 La1 O4 67.19(8)
O2 La1 O5 63.61(9)
O14 La1 O5 176.63(8)
O10 La1 O5 107.26(9)
O13 La1 O5 128.80(8)
O9 La1 O5 65.70(9)
O7 La1 O5 62.96(8)
O1 La1 O5 111.63(9)
O11 La1 O5 113.80(8)
O4 La1 O5 47.56(7)
O2 La1 N6 68.95(9)
O14 La1 N6 80.64(9)
O10 La1 N6 153.78(9)
O13 La1 N6 69.42(9)
O9 La1 N6 117.42(8)
O7 La1 N6 69.82(8)
O1 La1 N6 69.57(9)
O11 La1 N6 131.00(9)
O4 La1 N6 136.48(8)
O5 La1 N6 96.31(8)
O2 La1 N5 130.60(9)
O14 La1 N5 24.42(8)
O10 La1 N5 80.01(8)
O13 La1 N5 24.38(8)
O9 La1 N5 96.23(9)
O7 La1 N5 90.20(8)
O1 La1 N5 88.66(9)
O11 La1 N5 90.57(8)
O4 La1 N5 149.56(8)
O5 La1 N5 153.13(9)
N6 La1 N5 73.77(8)
C1 N6 C5 116.0(3)
C1 N6 La1 120.4(2)
C5 N6 La1 123.6(2)
C9 N7 C8 122.3(3)
C9 N7 H7N 118.8
C8 N7 H7N 118.8
C11 N8 C15 121.3(3)
C11 N8 H8N 119.4
C15 N8 H8N 119.4
C19 N9 C18 116.0(3)
N6 C1 C2 123.6(3)
N6 C1 H1 118.2
C2 C1 H1 118.2
C3 C2 C1 119.8(3)
C3 C2 H2 120.1
C1 C2 H2 120.1
C2 C3 C4 117.3(3)
C2 C3 C6 121.8(3)
C4 C3 C6 120.9(3)
C5 C4 C3 118.9(3)
C5 C4 H4 120.5
C3 C4 H4 120.5
N6 C5 C4 124.4(3)
N6 C5 H5 117.8
C4 C5 H5 117.8
C7 C6 C10 117.4(3)
C7 C6 C3 121.4(3)
C10 C6 C3 121.1(3)
C8 C7 C6 120.4(3)
C8 C7 H7 119.8
C6 C7 H7 119.8
N7 C8 C7 119.8(4)
N7 C8 H8 120.1
C7 C8 H8 120.1
N7 C9 C10 119.9(3)
N7 C9 H9 120.1
C10 C9 H9 120.1
C9 C10 C6 120.1(3)
C9 C10 H10 120.0
C6 C10 H10 120.0
N8 C11 C12 120.7(3)
N8 C11 H11 119.6
C12 C11 H11 119.6
C11 C12 C13 120.9(3)
C11 C12 H12 119.5
C13 C12 H12 119.5
C12 C13 C14 116.4(3)
C12 C13 C16 121.1(3)
C14 C13 C16 122.5(3)
C15 C14 C13 120.7(3)
C15 C14 H14 119.7
C13 C14 H14 119.7
N8 C15 C14 120.0(3)
N8 C15 H15 120.0
C14 C15 H15 120.0
C20 C16 C17 116.2(3)
C20 C16 C13 122.7(3)
C17 C16 C13 121.2(3)
C18 C17 C16 120.3(3)
C18 C17 H17 119.9
C16 C17 H17 119.9
N9 C18 C17 123.7(4)
N9 C18 H18 118.1
C17 C18 H18 118.1
N9 C19 C20 124.1(3)
N9 C19 H19 117.9
C20 C19 H19 117.9
C19 C20 C16 119.7(4)
C19 C20 H20 120.2
C16 C20 H20 120.2
N3 O7 La1 96.62(18)
N2 O4 La1 98.30(19)
N4 O10 La1 98.1(2)
N4 O11 La1 96.3(2)
N1 O1 La1 95.8(2)
N2 O5 La1 96.39(19)
N1 O2 La1 99.0(2)
N3 O9 La1 97.06(19)
O6 N2 O4 122.6(3)
O6 N2 O5 119.9(3)
O4 N2 O5 117.5(3)
O3 N1 O1 123.0(3)
O3 N1 O2 120.4(3)
O1 N1 O2 116.6(3)
O3 N1 La1 176.9(3)
O1 N1 La1 60.00(19)
O2 N1 La1 56.60(19)
O8 N3 O7 120.9(3)
O8 N3 O9 122.2(3)
O7 N3 O9 116.9(3)
O8 N3 La1 169.5(3)
O7 N3 La1 59.16(16)
O9 N3 La1 58.72(17)
O12 N4 O11 122.1(4)
O12 N4 O10 120.6(4)
O11 N4 O10 117.2(3)
O12 N4 La1 177.2(2)
O11 N4 La1 59.55(16)
O10 N4 La1 57.77(17)
N5 O14 La1 98.1(2)
N5 O13 La1 96.5(2)
O15 N5 O13 121.9(3)
O15 N5 O14 121.5(3)
O13 N5 O14 116.6(3)
O15 N5 La1 178.9(3)
O13 N5 La1 59.10(17)
O14 N5 La1 57.52(17)

loop_
_geom_bond_atom_site_label_1
_geom_bond_atom_site_label_2
_geom_bond_distance
La1 O2 2.575(3)
La1 O14 2.584(3)
La1 O10 2.616(3)
La1 O13 2.619(3)
La1 O9 2.637(3)
La1 O7 2.647(2)
La1 O1 2.652(3)
La1 O11 2.655(2)
La1 O4 2.658(2)
La1 O5 2.694(3)
La1 N6 2.766(3)
La1 N5 3.032(3)
N6 C1 1.332(4)
N6 C5 1.336(4)
N7 C9 1.327(5)
N7 C8 1.331(5)
N7 H7N 0.8600
N8 C11 1.320(5)
N8 C15 1.334(4)
N8 H8N 0.8600
N9 C19 1.329(5)
N9 C18 1.332(5)
C1 C2 1.381(5)
C1 H1 0.9300
C2 C3 1.374(5)
C2 H2 0.9300
C3 C4 1.388(4)
C3 C6 1.486(5)
C4 C5 1.373(5)
C4 H4 0.9300
C5 H5 0.9300
C6 C7 1.388(5)
C6 C10 1.394(5)
C7 C8 1.368(5)
C7 H7 0.9300
C8 H8 0.9300
C9 C10 1.372(5)
C9 H9 0.9300
C10 H10 0.9300
C11 C12 1.360(5)
C11 H11 0.9300
C12 C13 1.386(5)
C12 H12 0.9300
C13 C14 1.390(5)
C13 C16 1.486(4)
C14 C15 1.370(5)
C14 H14 0.9300
C15 H15 0.9300
C16 C20 1.382(5)
C16 C17 1.385(5)
C17 C18 1.369(5)
C17 H17 0.9300
C18 H18 0.9300
C19 C20 1.378(5)
C19 H19 0.9300
C20 H20 0.9300
O7 N3 1.265(4)
O4 N2 1.260(3)
O10 N4 1.263(4)
O11 N4 1.259(4)
O1 N1 1.257(4)
O5 N2 1.265(4)
O2 N1 1.273(4)
O9 N3 1.266(3)
O3 N1 1.221(4)
O8 N3 1.226(4)
N2 O6 1.230(4)
N4 O12 1.222(4)
O14 N5 1.266(4)
O13 N5 1.260(4)
O15 N5 1.215(4)

loop_
_geom_torsion_atom_site_label_1
_geom_torsion_atom_site_label_2
_geom_torsion_atom_site_label_3
_geom_torsion_atom_site_label_4
_geom_torsion
O2 La1 N6 C1 87.3(3)
O14 La1 N6 C1 -149.8(3)
O10 La1 N6 C1 -125.4(3)
O13 La1 N6 C1 -100.5(3)
O9 La1 N6 C1 -37.1(3)
O7 La1 N6 C1 -29.4(3)
O1 La1 N6 C1 139.5(3)
O11 La1 N6 C1 158.1(3)
O4 La1 N6 C1 58.3(3)
O5 La1 N6 C1 28.7(3)
N5 La1 N6 C1 -125.8(3)
O2 La1 N6 C5 -92.5(3)
O14 La1 N6 C5 30.4(3)
O10 La1 N6 C5 54.8(4)
O13 La1 N6 C5 79.8(3)
O9 La1 N6 C5 143.1(3)
O7 La1 N6 C5 150.8(3)
O1 La1 N6 C5 -40.3(3)
O11 La1 N6 C5 -21.7(3)
O4 La1 N6 C5 -121.4(3)
O5 La1 N6 C5 -151.0(3)
N5 La1 N6 C5 54.5(3)
C5 N6 C1 C2 -0.8(6)
La1 N6 C1 C2 179.4(3)
N6 C1 C2 C3 0.9(6)
C1 C2 C3 C4 -0.4(6)
C1 C2 C3 C6 177.5(4)
C2 C3 C4 C5 -0.1(6)
C6 C3 C4 C5 -178.0(4)
C1 N6 C5 C4 0.3(6)
La1 N6 C5 C4 -180.0(3)
C3 C4 C5 N6 0.2(6)
C2 C3 C6 C7 161.3(4)
C4 C3 C6 C7 -20.8(6)
C2 C3 C6 C10 -20.3(6)
C4 C3 C6 C10 157.5(4)
C10 C6 C7 C8 -1.9(6)
C3 C6 C7 C8 176.5(4)
C9 N7 C8 C7 0.6(7)
C6 C7 C8 N7 1.0(7)
C8 N7 C9 C10 -1.2(6)
N7 C9 C10 C6 0.3(6)
C7 C6 C10 C9 1.2(6)
C3 C6 C10 C9 -177.2(4)
C15 N8 C11 C12 1.0(7)
N8 C11 C12 C13 -1.1(7)
C11 C12 C13 C14 0.3(6)
C11 C12 C13 C16 -179.2(4)
C12 C13 C14 C15 0.7(5)
C16 C13 C14 C15 -179.8(3)
C11 N8 C15 C14 0.0(6)
C13 C14 C15 N8 -0.9(6)
C12 C13 C16 C20 171.0(4)
C14 C13 C16 C20 -8.5(6)
C12 C13 C16 C17 -8.9(6)
C14 C13 C16 C17 171.6(4)
C20 C16 C17 C18 1.0(6)
C13 C16 C17 C18 -179.1(4)
C19 N9 C18 C17 0.8(6)
C16 C17 C18 N9 -1.1(6)
C18 N9 C19 C20 -0.5(6)
N9 C19 C20 C16 0.5(7)
C17 C16 C20 C19 -0.7(6)
C13 C16 C20 C19 179.4(4)
O2 La1 O7 N3 122.9(2)
O14 La1 O7 N3 -108.1(2)
O10 La1 O7 N3 -25.2(2)
O13 La1 O7 N3 -101.4(2)
O9 La1 O7 N3 -6.36(19)
O1 La1 O7 N3 167.22(19)
O11 La1 O7 N3 -12.5(4)
O4 La1 O7 N3 47.8(2)
O5 La1 O7 N3 74.2(2)
N6 La1 O7 N3 -177.1(2)
N5 La1 O7 N3 -104.6(2)
O2 La1 O4 N2 -72.9(2)
O14 La1 O4 N2 177.31(19)
O10 La1 O4 N2 137.2(2)
O13 La1 O4 N2 94.5(2)
O9 La1 O4 N2 68.6(2)
O7 La1 O4 N2 29.7(2)
O1 La1 O4 N2 -114.2(2)
O11 La1 O4 N2 -170.8(2)
O5 La1 O4 N2 -2.88(19)
N6 La1 O4 N2 -44.6(2)
N5 La1 O4 N2 143.2(2)
O2 La1 O10 N4 35.3(2)
O14 La1 O10 N4 -77.0(2)
O13 La1 O10 N4 -125.2(2)
O9 La1 O10 N4 156.6(2)
O7 La1 O10 N4 172.00(19)
O1 La1 O10 N4 -16.8(2)
O11 La1 O10 N4 -1.75(18)
O4 La1 O10 N4 75.3(2)
O5 La1 O10 N4 105.1(2)
N6 La1 O10 N4 -101.9(3)
N5 La1 O10 N4 -101.6(2)
O2 La1 O11 N4 -151.6(2)
O14 La1 O11 N4 90.3(2)
O10 La1 O11 N4 1.75(18)
O13 La1 O11 N4 65.4(2)
O9 La1 O11 N4 -19.1(2)
O7 La1 O11 N4 -14.2(3)
O1 La1 O11 N4 166.0(2)
O4 La1 O11 N4 -80.9(2)
O5 La1 O11 N4 -90.6(2)
N6 La1 O11 N4 146.56(18)
N5 La1 O11 N4 77.8(2)
O2 La1 O1 N1 -0.51(19)
O14 La1 O1 N1 -167.6(2)
O10 La1 O1 N1 128.0(2)
O13 La1 O1 N1 -138.7(2)
O7 La1 O1 N1 -64.3(2)
O11 La1 O1 N1 115.6(2)
O4 La1 O1 N1 56.5(2)
O5 La1 O1 N1 8.8(2)
N6 La1 O1 N1 -80.0(2)
N5 La1 O1 N1 -153.2(2)
O2 La1 O5 N2 92.7(2)
O10 La1 O5 N2 -36.2(2)
O13 La1 O5 N2 -135.99(19)
O9 La1 O5 N2 -87.3(2)
O7 La1 O5 N2 -141.1(2)
O1 La1 O5 N2 84.9(2)
O11 La1 O5 N2 15.0(2)
O4 La1 O5 N2 2.86(18)
N6 La1 O5 N2 155.4(2)
N5 La1 O5 N2 -138.4(2)
O14 La1 O2 N1 13.9(2)
O10 La1 O2 N1 -79.9(2)
O13 La1 O2 N1 70.5(2)
O9 La1 O2 N1 -169.84(18)
O7 La1 O2 N1 141.9(2)
O1 La1 O2 N1 0.51(19)
O11 La1 O2 N1 -53.2(2)
O4 La1 O2 N1 -119.1(2)
O5 La1 O2 N1 -169.9(2)
N6 La1 O2 N1 81.3(2)
N5 La1 O2 N1 37.7(3)
O2 La1 O9 N3 -68.3(2)
O14 La1 O9 N3 108.1(2)
O10 La1 O9 N3 166.9(2)
O13 La1 O9 N3 75.0(2)
O7 La1 O9 N3 6.36(19)
O11 La1 O9 N3 -176.1(2)
O4 La1 O9 N3 -118.4(2)
O5 La1 O9 N3 -68.2(2)
N6 La1 O9 N3 16.1(2)
N5 La1 O9 N3 91.0(2)
La1 O4 N2 O6 -173.9(3)
La1 O4 N2 O5 5.1(3)
La1 O5 N2 O6 174.0(3)
La1 O5 N2 O4 -5.0(3)
La1 O1 N1 O3 -179.5(3)
La1 O1 N1 O2 0.9(3)
La1 O2 N1 O3 179.5(3)
La1 O2 N1 O1 -0.9(3)
O2 La1 N1 O1 179.1(3)
O14 La1 N1 O1 11.5(2)
O10 La1 N1 O1 -62.6(2)
O13 La1 N1 O1 50.3(2)
O9 La1 N1 O1 -163.41(19)
O7 La1 N1 O1 133.33(19)
O11 La1 N1 O1 -56.6(2)
O4 La1 N1 O1 -124.2(2)
O5 La1 N1 O1 -171.8(2)
N6 La1 N1 O1 90.3(2)
N5 La1 N1 O1 28.8(2)
O14 La1 N1 O2 -167.5(2)
O10 La1 N1 O2 118.3(2)
O13 La1 N1 O2 -128.8(2)
O9 La1 N1 O2 17.5(3)
O7 La1 N1 O2 -45.7(2)
O1 La1 N1 O2 -179.1(3)
O11 La1 N1 O2 124.3(2)
O4 La1 N1 O2 56.7(2)
O5 La1 N1 O2 9.1(2)
N6 La1 N1 O2 -88.8(2)
N5 La1 N1 O2 -150.3(2)
La1 O7 N3 O8 -167.7(3)
La1 O7 N3 O9 11.1(3)
La1 O9 N3 O8 167.6(3)
La1 O9 N3 O7 -11.2(3)
O2 La1 N3 O8 27.8(13)
O14 La1 N3 O8 177.7(13)
O10 La1 N3 O8 -110.0(13)
O13 La1 N3 O8 163.1(13)
O9 La1 N3 O8 -98.1(13)
O7 La1 N3 O8 93.5(13)
O1 La1 N3 O8 66.5(14)
O11 La1 N3 O8 -93.0(13)
O4 La1 N3 O8 -40.2(13)
O5 La1 N3 O8 1.2(13)
N6 La1 N3 O8 96.2(13)
N5 La1 N3 O8 170.2(13)
O2 La1 N3 O7 -65.7(2)
O14 La1 N3 O7 84.2(2)
O10 La1 N3 O7 156.6(2)
O13 La1 N3 O7 69.7(2)
O9 La1 N3 O7 168.4(3)
O1 La1 N3 O7 -27.0(4)
O11 La1 N3 O7 173.56(19)
O4 La1 N3 O7 -133.7(2)
O5 La1 N3 O7 -92.3(2)
N6 La1 N3 O7 2.7(2)
N5 La1 N3 O7 76.8(2)
O2 La1 N3 O9 125.9(2)
O14 La1 N3 O9 -84.2(2)
O10 La1 N3 O9 -11.8(2)
O13 La1 N3 O9 -98.7(2)
O7 La1 N3 O9 -168.4(3)
O1 La1 N3 O9 164.6(2)
O11 La1 N3 O9 5.2(3)
O4 La1 N3 O9 57.9(2)
O5 La1 N3 O9 99.3(2)
N6 La1 N3 O9 -165.7(2)
N5 La1 N3 O9 -91.6(2)
La1 O11 N4 O12 177.4(3)
La1 O11 N4 O10 -3.0(3)
La1 O10 N4 O12 -177.3(3)
La1 O10 N4 O11 3.1(3)
O2 La1 N4 O11 30.7(2)
O14 La1 N4 O11 -81.0(2)
O10 La1 N4 O11 -176.8(3)
O13 La1 N4 O11 -120.8(2)
O9 La1 N4 O11 162.1(2)
O7 La1 N4 O11 172.67(18)
O1 La1 N4 O11 -12.6(2)
O4 La1 N4 O11 88.4(2)
O5 La1 N4 O11 99.7(2)
N6 La1 N4 O11 -53.6(3)
N5 La1 N4 O11 -101.4(2)
O2 La1 N4 O10 -152.53(19)
O14 La1 N4 O10 95.8(2)
O13 La1 N4 O10 56.0(2)
O9 La1 N4 O10 -21.1(2)
O7 La1 N4 O10 -10.5(2)
O1 La1 N4 O10 164.3(2)
O11 La1 N4 O10 176.8(3)
O4 La1 N4 O10 -94.7(2)
O5 La1 N4 O10 -83.5(2)
N6 La1 N4 O10 123.2(2)
N5 La1 N4 O10 75.4(2)
O2 La1 O14 N5 132.1(2)
O10 La1 O14 N5 -97.9(2)
O13 La1 O14 N5 0.42(19)
O9 La1 O14 N5 -44.8(2)
O7 La1 O14 N5 8.5(2)
O1 La1 O14 N5 142.8(2)
O11 La1 O14 N5 -148.3(2)
O4 La1 O14 N5 -136.58(19)
N6 La1 O14 N5 71.2(2)
O2 La1 O13 N5 -85.3(2)
O14 La1 O13 N5 -0.42(19)
O10 La1 O13 N5 73.2(2)
O9 La1 O13 N5 138.2(2)
O7 La1 O13 N5 -172.4(2)
O1 La1 O13 N5 -37.3(2)
O11 La1 O13 N5 31.1(2)
O4 La1 O13 N5 112.8(2)
O5 La1 O13 N5 -177.35(18)
N6 La1 O13 N5 -96.0(2)
La1 O13 N5 O15 -179.4(3)
La1 O13 N5 O14 0.7(3)
La1 O14 N5 O15 179.4(3)
La1 O14 N5 O13 -0.7(3)
O2 La1 N5 O13 117.9(2)
O14 La1 N5 O13 179.2(3)
O10 La1 N5 O13 -104.0(2)
O9 La1 N5 O13 -40.9(2)
O7 La1 N5 O13 7.0(2)
O1 La1 N5 O13 144.9(2)
O11 La1 N5 O13 -151.3(2)
O4 La1 N5 O13 -109.7(2)
O5 La1 N5 O13 4.6(3)
N6 La1 N5 O13 75.8(2)
O2 La1 N5 O14 -61.3(2)
O10 La1 N5 O14 76.8(2)
O13 La1 N5 O14 -179.2(3)
O9 La1 N5 O14 139.8(2)
O7 La1 N5 O14 -172.3(2)
O1 La1 N5 O14 -34.3(2)
O11 La1 N5 O14 29.5(2)
O4 La1 N5 O14 71.0(3)
O5 La1 N5 O14 -174.6(2)
N6 La1 N5 O14 -103.4(2)
